data_2241191
loop_
_publ_author_name
'Zhao, Peihua'
'Bertke, Jeffery A.'
'Rauchfuss, Thomas B.'

_publ_contact_author
;
Jeffery A. Bertke
School of Chemical Sciences
University of Illinois at Urbana-Champaign
Urbana, Illinois  61801
USA
;
_publ_section_title
;
 Crystal structure of
 [\m~2~-3,3-dimethyl-4-(propan-2-ylidene)thietane-2,2-dithiolato-\k^4^<i>S</i>:<i>S</i>':<i>S</i>:<i>S</i>']bis[tricarbonyliron(I)](<i>Fe</i>---<i>Fe</i>)
;
_journal_coeditor_code WM5218
_journal_issue 11
_journal_name_full 'Acta Crystallographica Section E'
_journal_page_first 1296
_journal_page_last 1299
_journal_paper_doi 10.1107/S2056989015018496
_journal_volume 71
_journal_year 2015
_chemical_formula_iupac '[Fe2 (C8 H12 S3) (C O)6]'
_chemical_formula_moiety 'C14 H12 Fe2 O6 S3'
_chemical_formula_sum 'C14 H12 Fe2 O6 S3'
_chemical_formula_weight 484.12
_chemical_name_systematic
'[\m~2~-3,3-Dimethyl-4-(propan-2-ylidene)thietane-2,2-dithiolato-\k^4^<i>S</i>,<i>S</i>':<i>S</i>,<i>S</i>]bis[tricarbonyliron(I)](<i>Fe</i>---<i>Fe</i>)'
_space_group_crystal_system triclinic
_space_group_IT_number 2
_space_group_name_Hall '-P 1'
_space_group_name_H-M_alt 'P -1'
_symmetry_space_group_name_Hall '-P 1'
_symmetry_space_group_name_H-M 'P -1'
_atom_sites_solution_hydrogens geom
_audit_creation_method SHELXL-2014/6
_cell_angle_alpha 88.092(6)
_cell_angle_beta 78.668(6)
_cell_angle_gamma 76.559(6)
_cell_formula_units_Z 2
_cell_length_a 9.3619(10)
_cell_length_b 9.7681(11)
_cell_length_c 10.6249(12)
_cell_measurement_reflns_used 9920
_cell_measurement_temperature 100(2)
_cell_measurement_theta_max 27.13
_cell_measurement_theta_min 2.28
_cell_volume 926.51(18)
_computing_cell_refinement
;
SAINT (Bruker, 2014)
;
_computing_data_collection
;
APEX2 (Bruker, 2014)
;
_computing_data_reduction
;
SAINT (Bruker, 2014) and SHELXTL (Sheldrick, 2008)
;
_computing_molecular_graphics
;
SHELXTL (Sheldrick, 2008), <i>CrystalMaker</i> (CrystalMaker,
1994)
;
_computing_publication_material
;
XCIF (Bruker, 2014), publCIF (Westrip, 2010)
;
_computing_structure_refinement
;
SHELXL2014 (Sheldrick, 2015<i>b</i>)
;
_computing_structure_solution
;
<i>SHELXT</i> (Sheldrick, 2015<i>a</i>)
;
_diffrn_ambient_temperature 100(2)
_diffrn_measured_fraction_theta_full 0.998
_diffrn_measured_fraction_theta_max 0.994
_diffrn_measurement_device 'Bruker Kappa APEXII CCD'
_diffrn_measurement_method 'profile data from \f and \w scans'
_diffrn_radiation_monochromator graphite
_diffrn_radiation_source 'fine-focus sealed tube'
_diffrn_radiation_type MoK\a
_diffrn_radiation_wavelength 0.71073
_diffrn_reflns_av_R_equivalents 0.0335
_diffrn_reflns_limit_h_max 11
_diffrn_reflns_limit_h_min -12
_diffrn_reflns_limit_k_max 12
_diffrn_reflns_limit_k_min -12
_diffrn_reflns_limit_l_max 13
_diffrn_reflns_limit_l_min -13
_diffrn_reflns_number 26313
_diffrn_reflns_theta_full 25.242
_diffrn_reflns_theta_max 27.171
_diffrn_reflns_theta_min 2.700
_exptl_absorpt_coefficient_mu 1.930
_exptl_absorpt_correction_T_max 0.93493
_exptl_absorpt_correction_T_min 0.75166
_exptl_absorpt_correction_type integration
_exptl_absorpt_process_details
;
(<i>SADABS</i>; Bruker, 2014)
;
_exptl_crystal_colour orange
_exptl_crystal_density_diffrn 1.735
_exptl_crystal_density_method 'not measured'
_exptl_crystal_description plate
_exptl_crystal_F_000 488
_exptl_crystal_size_max 0.266
_exptl_crystal_size_mid 0.132
_exptl_crystal_size_min 0.054
_refine_diff_density_max 0.459
_refine_diff_density_min -0.257
_refine_ls_extinction_method none
_refine_ls_goodness_of_fit_ref 1.042
_refine_ls_hydrogen_treatment constr
_refine_ls_matrix_type full
_refine_ls_number_parameters 230
_refine_ls_number_reflns 4095
_refine_ls_number_restraints 0
_refine_ls_restrained_S_all 1.042
_refine_ls_R_factor_all 0.0282
_refine_ls_R_factor_gt 0.0223
_refine_ls_shift/su_max 0.001
_refine_ls_shift/su_mean 0.000
_refine_ls_structure_factor_coef Fsqd
_refine_ls_weighting_details 'w=1/[\s^2^(Fo^2^)+(0.0274P)^2^+0.4094P] where P=(Fo^2^+2Fc^2^)/3'
_refine_ls_weighting_scheme calc
_refine_ls_wR_factor_gt 0.0527
_refine_ls_wR_factor_ref 0.0551
_reflns_number_gt 3603
_reflns_number_total 4095
_reflns_threshold_expression 'I > 2\s(I)'
_cod_data_source_file wm5218sup1.cif
_cod_data_source_block I
_cod_database_code 2241191
_shelx_space_group_comment
;
The symmetry employed for this shelxl refinement is uniquely defined
by the following loop, which should always be used as a source of
symmetry information in preference to the above space-group names.
They are only intended as comments.
;
_shelx_estimated_absorpt_t_min 0.628
_shelx_estimated_absorpt_t_max 0.903
_shelxl_version_number 2014/6

loop_
_space_group_symop_operation_xyz
'x, y, z'
'-x, -y, -z'

loop_
_atom_site_type_symbol
_atom_site_label
_atom_site_fract_x
_atom_site_fract_y
_atom_site_fract_z
_atom_site_U_iso_or_equiv
_atom_site_adp_type
_atom_site_calc_flag
_atom_site_occupancy
Fe Fe1 0.76261(3) 0.69641(2) 0.81874(2) 0.01268(7) Uani d 1
Fe Fe2 0.54756(3) 0.67026(2) 0.72314(2) 0.01297(7) Uani d 1
S S1 0.78928(4) 0.57564(4) 0.63376(4) 0.01365(9) Uani d 1
S S2 0.66378(4) 0.84946(4) 0.67671(4) 0.01170(9) Uani d 1
S S3 0.98623(4) 0.77978(5) 0.51958(4) 0.01510(9) Uani d 1
O O1 1.06505(15) 0.74224(16) 0.81135(13) 0.0298(3) Uani d 1
O O2 0.79552(19) 0.44486(15) 0.97850(14) 0.0394(4) Uani d 1
O O3 0.60206(15) 0.87309(13) 1.04475(12) 0.0228(3) Uani d 1
O O4 0.49994(16) 0.40404(14) 0.84072(15) 0.0342(4) Uani d 1
O O5 0.30956(14) 0.84235(14) 0.91503(13) 0.0236(3) Uani d 1
O O6 0.37887(15) 0.67444(16) 0.51589(13) 0.0289(3) Uani d 1
C C1 0.9483(2) 0.72664(19) 0.81121(16) 0.0194(4) Uani d 1
C C2 0.7844(2) 0.54209(19) 0.91537(17) 0.0229(4) Uani d 1
C C3 0.66473(19) 0.80602(18) 0.95676(17) 0.0158(3) Uani d 1
C C4 0.5173(2) 0.50717(19) 0.79429(18) 0.0217(4) Uani d 1
C C5 0.39957(19) 0.77459(18) 0.83967(17) 0.0176(4) Uani d 1
C C6 0.4451(2) 0.67316(19) 0.59538(17) 0.0193(4) Uani d 1
C C7 0.80188(18) 0.74138(17) 0.55009(16) 0.0126(3) Uani d 1
C C8 0.78750(18) 0.75972(17) 0.40463(15) 0.0133(3) Uani d 1
C C9 0.94031(18) 0.79590(17) 0.36484(16) 0.0145(3) Uani d 1
C C10 1.01847(19) 0.83374(17) 0.25666(16) 0.0152(3) Uani d 1
C C11 0.7806(2) 0.62209(19) 0.34363(17) 0.0189(4) Uani d 1
H H11A 0.6862 0.5968 0.3818 0.028 Uiso calc 1
H H11B 0.8648 0.5469 0.3591 0.028 Uiso calc 1
H H11C 0.7865 0.6344 0.2510 0.028 Uiso calc 1
C C12 0.65819(19) 0.8813(2) 0.38437(17) 0.0200(4) Uani d 1
H H12A 0.6693 0.9681 0.4210 0.030 Uiso calc 1
H H12B 0.5630 0.8603 0.4269 0.030 Uiso calc 1
H H12C 0.6594 0.8933 0.2923 0.030 Uiso calc 1
C C13 0.9618(2) 0.8528(2) 0.13289(17) 0.0205(4) Uani d 1
H H13A 0.8732 0.8135 0.1409 0.031 Uiso calc 1
H H13B 1.0401 0.8039 0.0632 0.031 Uiso calc 1
H H13C 0.9352 0.9533 0.1138 0.031 Uiso calc 1
C C14 1.1685(2) 0.8657(2) 0.25251(18) 0.0218(4) Uani d 1
H H14A 1.1921 0.8566 0.3387 0.033 Uiso calc 1
H H14B 1.1662 0.9620 0.2225 0.033 Uiso calc 1
H H14C 1.2452 0.7994 0.1937 0.033 Uiso calc 1

loop_
_atom_site_aniso_label
_atom_site_aniso_U_11
_atom_site_aniso_U_22
_atom_site_aniso_U_33
_atom_site_aniso_U_12
_atom_site_aniso_U_13
_atom_site_aniso_U_23
Fe1 0.01333(12) 0.01381(12) 0.01084(12) -0.00155(9) -0.00425(9) 0.00130(9)
Fe2 0.01163(12) 0.01325(12) 0.01452(13) -0.00397(9) -0.00246(9) 0.00064(9)
S1 0.0144(2) 0.01203(18) 0.0139(2) -0.00127(15) -0.00330(15) 0.00014(15)
S2 0.01227(19) 0.01146(18) 0.01142(19) -0.00226(15) -0.00305(15) 0.00056(15)
S3 0.01174(19) 0.0236(2) 0.01148(19) -0.00601(16) -0.00357(15) 0.00040(16)
O1 0.0193(7) 0.0544(9) 0.0193(7) -0.0119(6) -0.0086(5) 0.0002(6)
O2 0.0551(10) 0.0243(8) 0.0281(8) 0.0052(7) -0.0018(7) 0.0122(6)
O3 0.0259(7) 0.0243(7) 0.0171(7) -0.0016(6) -0.0059(5) -0.0038(5)
O4 0.0307(8) 0.0213(7) 0.0478(9) -0.0091(6) 0.0012(7) 0.0108(7)
O5 0.0179(6) 0.0262(7) 0.0248(7) -0.0057(5) 0.0016(5) -0.0053(6)
O6 0.0243(7) 0.0419(8) 0.0265(7) -0.0134(6) -0.0117(6) -0.0014(6)
C1 0.0213(9) 0.0254(9) 0.0107(8) -0.0020(7) -0.0054(7) 0.0003(7)
C2 0.0263(10) 0.0218(9) 0.0162(9) 0.0022(8) -0.0030(7) -0.0004(7)
C3 0.0159(8) 0.0174(8) 0.0166(9) -0.0047(7) -0.0087(7) 0.0058(7)
C4 0.0173(9) 0.0211(9) 0.0255(10) -0.0043(7) -0.0009(7) -0.0017(8)
C5 0.0172(9) 0.0181(8) 0.0211(9) -0.0092(7) -0.0062(7) 0.0034(7)
C6 0.0165(9) 0.0205(9) 0.0208(9) -0.0067(7) 0.0000(7) -0.0013(7)
C7 0.0120(8) 0.0135(7) 0.0124(8) -0.0026(6) -0.0030(6) 0.0009(6)
C8 0.0127(8) 0.0173(8) 0.0096(8) -0.0018(6) -0.0030(6) -0.0007(6)
C9 0.0146(8) 0.0168(8) 0.0129(8) -0.0029(6) -0.0047(6) -0.0008(6)
C10 0.0154(8) 0.0142(8) 0.0149(8) -0.0013(6) -0.0026(6) -0.0016(6)
C11 0.0202(9) 0.0245(9) 0.0145(8) -0.0093(7) -0.0043(7) -0.0025(7)
C12 0.0166(9) 0.0281(10) 0.0135(8) 0.0000(7) -0.0053(7) 0.0044(7)
C13 0.0194(9) 0.0275(10) 0.0134(8) -0.0036(7) -0.0028(7) 0.0033(7)
C14 0.0185(9) 0.0269(10) 0.0213(9) -0.0091(7) -0.0021(7) 0.0010(8)

loop_
_atom_type_symbol
_atom_type_description
_atom_type_scat_dispersion_real
_atom_type_scat_dispersion_imag
_atom_type_scat_source
C C 0.0033 0.0016 'International Tables Vol C Tables 4.2.6.8 and 6.1.1.4'
H H 0.0000 0.0000 'International Tables Vol C Tables 4.2.6.8 and 6.1.1.4'
O O 0.0106 0.0060 'International Tables Vol C Tables 4.2.6.8 and 6.1.1.4'
S S 0.1246 0.1234 'International Tables Vol C Tables 4.2.6.8 and 6.1.1.4'
Fe Fe 0.3463 0.8444 'International Tables Vol C Tables 4.2.6.8 and 6.1.1.4'

loop_
_exptl_crystal_face_index_h
_exptl_crystal_face_index_k
_exptl_crystal_face_index_l
_exptl_crystal_face_perp_dist
0.00 0.00 -1.00 0.0110
0.00 0.00 1.00 0.0270
0.00 2.00 -1.00 0.0490
0.00 -2.00 1.00 0.0560
-1.00 -1.00 0.00 0.0320

loop_
_geom_angle_atom_site_label_1
_geom_angle_atom_site_label_2
_geom_angle_atom_site_label_3
_geom_angle
C2 Fe1 C3 91.53(8)
C2 Fe1 C1 97.19(9)
C3 Fe1 C1 98.73(8)
C2 Fe1 S2 156.52(7)
C3 Fe1 S2 94.05(5)
C1 Fe1 S2 104.45(6)
C2 Fe1 S1 94.27(6)
C3 Fe1 S1 156.84(5)
C1 Fe1 S1 102.74(6)
S2 Fe1 S1 72.347(18)
C2 Fe1 Fe2 100.05(7)
C3 Fe1 Fe2 100.38(5)
C1 Fe1 Fe2 153.78(5)
S2 Fe1 Fe2 56.505(14)
S1 Fe1 Fe2 56.527(14)
C4 Fe2 C5 92.90(8)
C4 Fe2 C6 97.79(8)
C5 Fe2 C6 98.27(8)
C4 Fe2 S2 156.52(6)
C5 Fe2 S2 92.61(6)
C6 Fe2 S2 103.96(6)
C4 Fe2 S1 93.49(6)
C5 Fe2 S1 154.57(6)
C6 Fe2 S1 105.19(6)
S2 Fe2 S1 72.505(18)
C4 Fe2 Fe1 99.98(6)
C5 Fe2 Fe1 97.92(6)
C6 Fe2 Fe1 155.23(6)
S2 Fe2 Fe1 56.639(13)
S1 Fe2 Fe1 56.720(15)
C7 S1 Fe2 90.00(5)
C7 S1 Fe1 86.81(5)
Fe2 S1 Fe1 66.753(15)
C7 S2 Fe2 90.10(5)
C7 S2 Fe1 86.96(5)
Fe2 S2 Fe1 66.856(15)
C9 S3 C7 77.86(8)
O1 C1 Fe1 176.96(16)
O2 C2 Fe1 178.63(18)
O3 C3 Fe1 178.75(16)
O4 C4 Fe2 178.76(18)
O5 C5 Fe2 177.61(15)
O6 C6 Fe2 179.05(16)
C8 C7 S3 92.82(10)
C8 C7 S2 120.98(11)
S3 C7 S2 115.14(9)
C8 C7 S1 121.18(11)
S3 C7 S1 115.21(8)
S2 C7 S1 93.42(8)
C9 C8 C12 112.78(14)
C9 C8 C11 112.89(14)
C12 C8 C11 111.99(14)
C9 C8 C7 93.06(12)
C12 C8 C7 112.71(13)
C11 C8 C7 112.13(13)
C10 C9 C8 135.38(15)
C10 C9 S3 128.31(14)
C8 C9 S3 96.26(11)
C9 C10 C14 121.21(16)
C9 C10 C13 123.00(16)
C14 C10 C13 115.75(15)
C8 C11 H11A 109.5
C8 C11 H11B 109.5
H11A C11 H11B 109.5
C8 C11 H11C 109.5
H11A C11 H11C 109.5
H11B C11 H11C 109.5
C8 C12 H12A 109.5
C8 C12 H12B 109.5
H12A C12 H12B 109.5
C8 C12 H12C 109.5
H12A C12 H12C 109.5
H12B C12 H12C 109.5
C10 C13 H13A 109.5
C10 C13 H13B 109.5
H13A C13 H13B 109.5
C10 C13 H13C 109.5
H13A C13 H13C 109.5
H13B C13 H13C 109.5
C10 C14 H14A 109.5
C10 C14 H14B 109.5
H14A C14 H14B 109.5
C10 C14 H14C 109.5
H14A C14 H14C 109.5
H14B C14 H14C 109.5

loop_
_geom_bond_atom_site_label_1
_geom_bond_atom_site_label_2
_geom_bond_distance
Fe1 C2 1.7900(18)
Fe1 C3 1.8047(18)
Fe1 C1 1.8158(19)
Fe1 S2 2.2636(5)
Fe1 S1 2.2675(5)
Fe1 Fe2 2.4921(4)
Fe2 C4 1.7986(19)
Fe2 C5 1.8013(19)
Fe2 C6 1.8054(19)
Fe2 S2 2.2601(5)
Fe2 S1 2.2624(5)
S1 C7 1.8376(17)
S2 C7 1.8365(17)
S3 C9 1.7725(17)
S3 C7 1.8159(17)
O1 C1 1.139(2)
O2 C2 1.141(2)
O3 C3 1.138(2)
O4 C4 1.139(2)
O5 C5 1.140(2)
O6 C6 1.140(2)
C7 C8 1.578(2)
C8 C9 1.529(2)
C8 C12 1.529(2)
C8 C11 1.532(2)
C9 C10 1.327(2)
C10 C14 1.500(2)
C10 C13 1.502(2)
C11 H11A 0.9800
C11 H11B 0.9800
C11 H11C 0.9800
C12 H12A 0.9800
C12 H12B 0.9800
C12 H12C 0.9800
C13 H13A 0.9800
C13 H13B 0.9800
C13 H13C 0.9800
C14 H14A 0.9800
C14 H14B 0.9800
C14 H14C 0.9800

loop_
_geom_hbond_atom_site_label_D
_geom_hbond_atom_site_label_H
_geom_hbond_atom_site_label_A
_geom_hbond_site_symmetry_A
_geom_hbond_distance_DH
_geom_hbond_distance_HA
_geom_hbond_distance_DA
_geom_hbond_angle_DHA
C13 H13B O2 2_766 0.98 2.56 3.334(2) 136.3

loop_
_geom_torsion_atom_site_label_1
_geom_torsion_atom_site_label_2
_geom_torsion_atom_site_label_3
_geom_torsion_atom_site_label_4
_geom_torsion
C9 S3 C7 C8 0.66(9)
C9 S3 C7 S2 -125.68(10)
C9 S3 C7 S1 127.24(10)
Fe2 S2 C7 C8 99.53(12)
Fe1 S2 C7 C8 166.35(13)
Fe2 S2 C7 S3 -150.28(8)
Fe1 S2 C7 S3 -83.46(8)
Fe2 S2 C7 S1 -30.32(6)
Fe1 S2 C7 S1 36.49(5)
Fe2 S1 C7 C8 -99.43(12)
Fe1 S1 C7 C8 -166.14(12)
Fe2 S1 C7 S3 150.19(8)
Fe1 S1 C7 S3 83.47(8)
Fe2 S1 C7 S2 30.29(6)
Fe1 S1 C7 S2 -36.43(5)
S3 C7 C8 C9 -0.74(11)
S2 C7 C8 C9 120.97(13)
S1 C7 C8 C9 -122.63(13)
S3 C7 C8 C12 -117.02(13)
S2 C7 C8 C12 4.7(2)
S1 C7 C8 C12 121.10(14)
S3 C7 C8 C11 115.51(12)
S2 C7 C8 C11 -122.78(14)
S1 C7 C8 C11 -6.38(19)
C12 C8 C9 C10 -60.3(3)
C11 C8 C9 C10 67.9(2)
C7 C8 C9 C10 -176.5(2)
C12 C8 C9 S3 116.98(13)
C11 C8 C9 S3 -114.84(13)
C7 C8 C9 S3 0.77(11)
C7 S3 C9 C10 176.85(18)
C7 S3 C9 C8 -0.68(10)
C8 C9 C10 C14 178.40(17)
S3 C9 C10 C14 1.9(3)
C8 C9 C10 C13 0.8(3)
S3 C9 C10 C13 -175.74(13)

_cod_database_fobs_code 2241191
